data_7154919
loop_
_publ_author_name
'Mane, Vaijinath'
'Pandey, Jyoti'
'Ayyagari, Narasihmam'
'Dey, Chandan'
'Kale, Raju'
'Namboothiri, Irishi N. N.'

_publ_section_title
;
 Synthesis of hydrazinoheterocycles from Morita-Baylis-Hillman adducts of
 nitroalkenes with azodicarboxylates.
;
_journal_issue 8
_journal_name_full 'Organic &amp; biomolecular chemistry'
_journal_page_first 2427
_journal_page_last 2438
_journal_paper_doi 10.1039/c5ob02656c
_journal_volume 14
_journal_year 2016
_chemical_formula_moiety 'C16 H27 N3 O6'
_chemical_formula_sum 'C16 H27 N3 O6'
_chemical_formula_weight 357.41
_space_group_IT_number 2
_symmetry_cell_setting triclinic
_symmetry_Int_Tables_number 2
_symmetry_space_group_name_Hall '-P 1'
_symmetry_space_group_name_H-M 'P -1'
_atom_sites_solution_hydrogens geom
_atom_sites_solution_primary direct
_atom_sites_solution_secondary difmap
_audit_update_record
;
2015-12-24 deposited with the CCDC.
2016-01-15 downloaded from the CCDC.
;
_cell_angle_alpha 102.265(7)
_cell_angle_beta 100.480(6)
_cell_angle_gamma 90.508(8)
_cell_formula_units_Z 2
_cell_length_a 9.777(5)
_cell_length_b 10.159(5)
_cell_length_c 10.306(5)
_cell_measurement_reflns_used 3091
_cell_measurement_temperature 100
_cell_measurement_theta_max 29.30
_cell_measurement_theta_min 3.00
_cell_volume 982.4(8)
_computing_cell_refinement 'CrystalClear-SM Expert 2.1 b28'
_computing_data_collection 'CrystalClear-SM Expert 2.1 b28 (Rigaku, 2013)'
_computing_data_reduction 'CrystalClear-SM Expert 2.1 b28'
_computing_molecular_graphics 'CrystalStructure 4.0'
_computing_publication_material 'CrystalStructure 4.0 (Rigaku, 2010)'
_computing_structure_refinement 'SHELXL97 (Sheldrick, 2008)'
_computing_structure_solution 'SHELXS97 (Sheldrick, 2008)'
_diffrn_ambient_temperature 100
_diffrn_detector_area_resol_mean 7.111
_diffrn_measured_fraction_theta_full 0.994
_diffrn_measured_fraction_theta_max 0.994
_diffrn_measurement_device_type 'Rigaku Saturn724'
_diffrn_measurement_method \w
_diffrn_radiation_type 'Mo K\a'
_diffrn_radiation_wavelength 0.71070
_diffrn_reflns_av_R_equivalents 0.0759
_diffrn_reflns_limit_h_max 13
_diffrn_reflns_limit_h_min -13
_diffrn_reflns_limit_k_max 13
_diffrn_reflns_limit_k_min -13
_diffrn_reflns_limit_l_max 14
_diffrn_reflns_limit_l_min -14
_diffrn_reflns_number 17916
_diffrn_reflns_theta_full 29.30
_diffrn_reflns_theta_max 29.30
_diffrn_standards_number 0
_exptl_absorpt_coefficient_mu 0.092
_exptl_absorpt_correction_T_max 0.988
_exptl_absorpt_correction_T_min 0.980
_exptl_absorpt_correction_type numerical
_exptl_absorpt_process_details 'NUMABS (Rigaku, 1999)'
_exptl_crystal_colour colorless
_exptl_crystal_density_diffrn 1.208
_exptl_crystal_density_method 'not measured'
_exptl_crystal_description prism
_exptl_crystal_F_000 384.00
_exptl_crystal_size_max 0.230
_exptl_crystal_size_mid 0.190
_exptl_crystal_size_min 0.130
_refine_diff_density_max 0.210
_refine_diff_density_min -0.240
_refine_ls_extinction_method none
_refine_ls_goodness_of_fit_ref 0.733
_refine_ls_hydrogen_treatment constr
_refine_ls_number_parameters 226
_refine_ls_number_reflns 5353
_refine_ls_number_restraints 0
_refine_ls_R_factor_gt 0.0518
_refine_ls_shift/su_max 0.075
_refine_ls_structure_factor_coef Fsqd
_refine_ls_weighting_details 'w = 1/[\s^2^(Fo^2^)+(0.0000P)^2^+0.0000P] where P=(Fo^2^+2Fc^2^)/3'
_refine_ls_weighting_scheme calc
_refine_ls_wR_factor_ref 0.1670
_reflns_number_gt 2442
_reflns_number_total 5353
_reflns_threshold_expression F>2.0\s(F)
_cod_data_source_file c5ob02656c3.cif
_cod_data_source_block INN-MVD-CYCLOHEXYL
_cod_depositor_comments 'Adding full bibliography for 7154918--7154919.cif.'
_cod_original_cell_volume 982.4(9)
_cod_database_code 7154919

loop_
_symmetry_equiv_pos_site_id
_symmetry_equiv_pos_as_xyz
1 +X,+Y,+Z
2 -X,-Y,-Z

loop_
_atom_site_label
_atom_site_type_symbol
_atom_site_fract_x
_atom_site_fract_y
_atom_site_fract_z
_atom_site_U_iso_or_equiv
_atom_site_adp_type
_atom_site_occupancy
_atom_site_symmetry_multiplicity
_atom_site_calc_flag
_atom_site_refinement_flags
O1 O 0.29945(12) 0.56324(13) 0.51513(13) 0.0337(4) Uani 1.0 2 d .
O2 O 0.25335(12) 0.59235(12) 0.72782(13) 0.0303(3) Uani 1.0 2 d .
O3 O 0.26486(12) 0.19814(13) 0.46394(14) 0.0369(4) Uani 1.0 2 d .
O4 O 0.46069(12) 0.19537(13) 0.37311(13) 0.0340(4) Uani 1.0 2 d .
O7 O 0.60932(13) 0.50073(14) 0.82396(15) 0.0422(4) Uani 1.0 2 d .
O9 O 0.57753(14) 0.36324(14) 0.95307(15) 0.0416(4) Uani 1.0 2 d .
N5 N 0.44946(14) 0.34840(16) 0.55776(16) 0.0321(4) Uani 1.0 2 d .
N6 N 0.37707(14) 0.41954(15) 0.65241(15) 0.0272(4) Uani 1.0 2 d .
N8 N 0.53863(15) 0.41755(16) 0.85687(17) 0.0320(4) Uani 1.0 2 d .
C10 C 0.37950(17) 0.24299(17) 0.46321(18) 0.0264(4) Uani 1.0 2 d .
C11 C 0.30815(16) 0.53123(18) 0.62332(18) 0.0268(4) Uani 1.0 2 d .
C12 C 0.39561(16) 0.38240(17) 0.77696(18) 0.0258(4) Uani 1.0 2 d .
C13 C 0.15161(17) 0.29502(18) 0.76315(19) 0.0281(4) Uani 1.0 2 d .
C14 C 0.30103(17) 0.32544(17) 0.82832(19) 0.0274(4) Uani 1.0 2 d .
C15 C 0.1125(2) 0.14298(18) 0.7301(3) 0.0366(5) Uani 1.0 2 d .
C16 C 0.17513(19) 0.71279(18) 0.7129(2) 0.0326(5) Uani 1.0 2 d .
C17 C 0.05977(18) 0.37162(19) 0.8576(2) 0.0340(5) Uani 1.0 2 d .
C18 C 0.3990(2) 0.08618(18) 0.2598(2) 0.0366(5) Uani 1.0 2 d .
C19 C -0.0420(2) 0.1164(2) 0.6655(3) 0.0430(6) Uani 1.0 2 d .
C20 C -0.09441(19) 0.3456(2) 0.7940(3) 0.0434(6) Uani 1.0 2 d .
C21 C 0.0317(2) 0.6699(3) 0.6328(3) 0.0477(6) Uani 1.0 2 d .
C22 C 0.1752(3) 0.7880(2) 0.8557(3) 0.0474(6) Uani 1.0 2 d .
C23 C 0.3476(4) 0.1474(3) 0.1416(3) 0.0837(10) Uani 1.0 2 d .
C24 C -0.1348(2) 0.1949(3) 0.7562(3) 0.0471(6) Uani 1.0 2 d .
C25 C 0.5106(3) -0.0114(3) 0.2366(3) 0.0633(8) Uani 1.0 2 d .
H5 H 0.5350 0.3700 0.5587 0.0386 Uiso 1.0 2 calc R
H13 H 0.1349 0.3272 0.6787 0.0337 Uiso 1.0 2 calc R
H14 H 0.3303 0.3028 0.9114 0.0329 Uiso 1.0 2 calc R
H15A H 0.1312 0.1090 0.8124 0.0439 Uiso 1.0 2 calc R
H15B H 0.1689 0.0957 0.6685 0.0439 Uiso 1.0 2 calc R
H16 H 0.2234 0.7682 0.6665 0.0391 Uiso 1.0 2 calc R
H17A H 0.0775 0.3430 0.9428 0.0408 Uiso 1.0 2 calc R
H17B H 0.0836 0.4675 0.8759 0.0408 Uiso 1.0 2 calc R
H18 H 0.3209 0.0412 0.2834 0.0439 Uiso 1.0 2 calc R
H19A H -0.0659 0.0207 0.6493 0.0516 Uiso 1.0 2 calc R
H19B H -0.0586 0.1426 0.5790 0.0516 Uiso 1.0 2 calc R
H20A H -0.1501 0.3909 0.8574 0.0520 Uiso 1.0 2 calc R
H20B H -0.1140 0.3827 0.7137 0.0520 Uiso 1.0 2 calc R
H21A H 0.0383 0.6236 0.5429 0.0715 Uiso 1.0 2 calc R
H21B H -0.0221 0.7480 0.6287 0.0715 Uiso 1.0 2 calc R
H21C H -0.0127 0.6108 0.6755 0.0715 Uiso 1.0 2 calc R
H22A H 0.2693 0.8131 0.9015 0.0711 Uiso 1.0 2 calc R
H22B H 0.1329 0.7312 0.9024 0.0711 Uiso 1.0 2 calc R
H22C H 0.1234 0.8677 0.8540 0.0711 Uiso 1.0 2 calc R
H23A H 0.2768 0.2089 0.1627 0.1256 Uiso 1.0 2 calc R
H23B H 0.3095 0.0775 0.0646 0.1256 Uiso 1.0 2 calc R
H23C H 0.4236 0.1952 0.1215 0.1256 Uiso 1.0 2 calc R
H24A H -0.2311 0.1812 0.7096 0.0566 Uiso 1.0 2 calc R
H24B H -0.1272 0.1604 0.8379 0.0566 Uiso 1.0 2 calc R
H25A H 0.5377 -0.0486 0.3151 0.0949 Uiso 1.0 2 calc R
H25B H 0.5897 0.0346 0.2202 0.0949 Uiso 1.0 2 calc R
H25C H 0.4758 -0.0827 0.1598 0.0949 Uiso 1.0 2 calc R

loop_
_atom_site_aniso_label
_atom_site_aniso_U_11
_atom_site_aniso_U_22
_atom_site_aniso_U_33
_atom_site_aniso_U_12
_atom_site_aniso_U_13
_atom_site_aniso_U_23
O1 0.0308(7) 0.0459(8) 0.0261(8) -0.0062(6) 0.0071(6) 0.0105(7)
O2 0.0359(7) 0.0309(7) 0.0268(7) 0.0077(6) 0.0117(6) 0.0069(6)
O3 0.0260(7) 0.0416(8) 0.0405(9) -0.0040(6) 0.0117(6) -0.0014(7)
O4 0.0312(7) 0.0349(8) 0.0318(8) -0.0043(6) 0.0147(6) -0.0091(6)
O7 0.0286(7) 0.0449(9) 0.0504(10) -0.0054(6) 0.0104(7) 0.0027(8)
O9 0.0367(8) 0.0494(9) 0.0339(9) 0.0109(7) -0.0008(6) 0.0045(7)
N5 0.0238(7) 0.0393(9) 0.0297(9) -0.0026(7) 0.0145(6) -0.0083(7)
N6 0.0270(8) 0.0323(9) 0.0228(8) 0.0030(6) 0.0109(6) 0.0016(7)
N8 0.0256(8) 0.0332(9) 0.0333(9) 0.0049(7) 0.0073(7) -0.0029(8)
C10 0.0242(8) 0.0286(9) 0.0267(10) 0.0014(7) 0.0085(7) 0.0035(8)
C11 0.0221(8) 0.0311(10) 0.0267(10) -0.0058(7) 0.0070(7) 0.0036(8)
C12 0.0224(8) 0.0270(9) 0.0258(9) 0.0037(7) 0.0056(7) 0.0002(8)
C13 0.0274(9) 0.0297(10) 0.0282(10) -0.0010(7) 0.0083(7) 0.0062(8)
C14 0.0294(9) 0.0260(9) 0.0268(10) 0.0030(7) 0.0069(8) 0.0042(8)
C15 0.0397(11) 0.0291(10) 0.0415(12) 0.0006(8) 0.0115(9) 0.0056(9)
C16 0.0380(10) 0.0270(10) 0.0354(11) 0.0044(8) 0.0099(9) 0.0098(9)
C17 0.0314(10) 0.0355(11) 0.0362(11) 0.0003(8) 0.0143(8) 0.0037(9)
C18 0.0383(10) 0.0278(10) 0.0384(12) -0.0043(8) 0.0104(9) -0.0070(9)
C19 0.0419(12) 0.0374(12) 0.0471(14) -0.0105(9) 0.0112(10) 0.0014(10)
C20 0.0290(10) 0.0474(13) 0.0536(14) 0.0014(9) 0.0170(9) 0.0031(11)
C21 0.0400(12) 0.0483(13) 0.0538(15) 0.0074(10) 0.0049(10) 0.0121(12)
C22 0.0628(14) 0.0362(12) 0.0433(14) 0.0155(10) 0.0145(11) 0.0043(10)
C23 0.126(3) 0.0607(18) 0.0435(17) 0.0140(17) -0.0186(17) -0.0052(14)
C24 0.0356(11) 0.0531(14) 0.0532(15) -0.0108(10) 0.0152(10) 0.0072(12)
C25 0.0612(15) 0.0441(14) 0.074(2) 0.0081(12) 0.0177(14) -0.0151(13)

loop_
_atom_type_symbol
_atom_type_description
_atom_type_scat_dispersion_real
_atom_type_scat_dispersion_imag
_atom_type_scat_source
C C 0.0033 0.0016
;
International Tables for Crystallography
(1992, Vol. C, Tables 4.2.6.8 and 6.1.1.4)
;
H H 0.0000 0.0000
;
International Tables for Crystallography
(1992, Vol. C, Table 6.1.1.4)
;
N N 0.0061 0.0033
;
International Tables for Crystallography
(1992, Vol. C, Tables 4.2.6.8 and 6.1.1.4)
;
O O 0.0106 0.0060
;
International Tables for Crystallography
(1992, Vol. C, Tables 4.2.6.8 and 6.1.1.4)
;

loop_
_geom_angle_atom_site_label_1
_geom_angle_atom_site_label_2
_geom_angle_atom_site_label_3
_geom_angle
_geom_angle_publ_flag
C11 O2 C16 117.11(16) yes
C10 O4 C18 116.40(14) yes
N6 N5 C10 117.43(15) yes
N5 N6 C11 118.13(17) yes
N5 N6 C12 116.37(15) yes
C11 N6 C12 124.93(15) yes
O7 N8 O9 124.44(15) yes
O7 N8 C12 117.34(17) yes
O9 N8 C12 118.21(16) yes
O3 C10 O4 126.08(15) yes
O3 C10 N5 124.88(17) yes
O4 C10 N5 109.00(15) yes
O1 C11 O2 126.98(17) yes
O1 C11 N6 122.82(17) yes
O2 C11 N6 110.19(17) yes
N6 C12 N8 112.55(16) yes
N6 C12 C14 127.40(15) yes
N8 C12 C14 120.02(18) yes
C14 C13 C15 112.11(15) yes
C14 C13 C17 109.04(14) yes
C15 C13 C17 110.05(17) yes
C12 C14 C13 125.19(18) yes
C13 C15 C19 110.42(16) yes
O2 C16 C21 109.19(15) yes
O2 C16 C22 104.68(16) yes
C21 C16 C22 113.28(19) yes
C13 C17 C20 111.00(15) yes
O4 C18 C23 107.61(17) yes
O4 C18 C25 106.69(16) yes
C23 C18 C25 113.4(3) yes
C15 C19 C24 111.40(17) yes
C17 C20 C24 111.27(17) yes
C19 C24 C20 111.7(2) yes

loop_
_geom_bond_atom_site_label_1
_geom_bond_atom_site_label_2
_geom_bond_distance
_geom_bond_publ_flag
O1 C11 1.215(3) yes
O2 C11 1.328(3) yes
O2 C16 1.469(3) yes
O3 C10 1.208(3) yes
O4 C10 1.346(3) yes
O4 C18 1.463(2) yes
O7 N8 1.226(3) yes
O9 N8 1.237(3) yes
N5 N6 1.391(3) yes
N5 C10 1.366(2) yes
N6 C11 1.384(3) yes
N6 C12 1.395(3) yes
N8 C12 1.486(2) yes
C12 C14 1.330(3) yes
C13 C14 1.493(3) yes
C13 C15 1.538(3) yes
C13 C17 1.538(3) yes
C15 C19 1.532(3) yes
C16 C21 1.501(3) yes
C16 C22 1.507(3) yes
C17 C20 1.527(3) yes
C18 C23 1.493(4) yes
C18 C25 1.498(4) yes
C19 C24 1.529(4) yes
C20 C24 1.527(3) yes
